data_1555185
loop_
_publ_author_name
'Zhong, Jiaxin'
'He, Haibing'
'Gao, Shuanhu'

_publ_section_title
;
 Exploration of 1,3-dipolar cycloaddition reactions to construct the core
 skeleton of Calyciphylline A-type alkaloids
;
_journal_issue 22
_journal_name_full 'Organic Chemistry Frontiers'
_journal_page_first 3781
_journal_paper_doi 10.1039/C9QO01111K
_journal_volume 6
_journal_year 2019
_chemical_formula_moiety 'C26 H37 N O8'
_chemical_formula_sum 'C26 H37 N O8'
_chemical_formula_weight 491.56
_space_group_crystal_system monoclinic
_space_group_IT_number 9
_space_group_name_Hall 'C -2yc'
_space_group_name_H-M_alt 'C 1 c 1'
_atom_sites_solution_hydrogens geom
_atom_sites_solution_primary dual
_audit_creation_date 2019-09-29
_audit_creation_method
;
Olex2 1.2
(compiled 2018.05.29 svn.r3508 for OlexSys, GUI svn.r5506)
;
_audit_update_record
;
2019-09-29 deposited with the CCDC.	2019-10-02 downloaded from the CCDC.
;
_cell_angle_alpha 90
_cell_angle_beta 103.2210(10)
_cell_angle_gamma 90
_cell_formula_units_Z 8
_cell_length_a 24.4812(4)
_cell_length_b 7.98630(10)
_cell_length_c 25.3899(3)
_cell_measurement_reflns_used 34367
_cell_measurement_temperature 100.00(10)
_cell_measurement_theta_max 74.1890
_cell_measurement_theta_min 3.7890
_cell_volume 4832.51(12)
_computing_cell_refinement 'CrysAlisPro 1.171.39.32a (Rigaku OD, 2017)'
_computing_data_collection 'CrysAlisPro 1.171.39.32a (Rigaku OD, 2017)'
_computing_data_reduction 'CrysAlisPro 1.171.39.32a (Rigaku OD, 2017)'
_computing_molecular_graphics 'Olex2 (Dolomanov et al., 2009)'
_computing_publication_material 'Olex2 (Dolomanov et al., 2009)'
_computing_structure_refinement 'ShelXL (Sheldrick, 2015)'
_computing_structure_solution 'ShelXT (Sheldrick, 2015)'
_diffrn_ambient_environment N~2~
_diffrn_ambient_temperature 100.00(10)
_diffrn_detector 'CCD plate'
_diffrn_measured_fraction_theta_full 0.996
_diffrn_measured_fraction_theta_max 0.990
_diffrn_measurement_details
;
List of Runs (angles in degrees, time in seconds):

  # Type    Start    End  Width  t~exp~   \w     \q     \k     \f   Frames
#--------------------------------------------------------------------------
  1  \w    -19.00  66.00   1.00    1.00    --    0.00  38.00-180.00   85
  2  \w     10.00  53.00   1.00    1.00    --    0.00  38.00 -90.00   43
  3  \w    -18.00  29.00   1.00    1.00    --    0.00  38.00-120.00   47
  4  \w     -2.00  38.00   1.00    1.00    --    0.00  38.00 -30.00   40
  5  \w     58.00  84.00   1.00    1.00    --    0.00  57.00  90.00   26
  6  \w    -21.00  38.00   1.00    1.00    --    0.00  57.00  90.00   59
  7  \w     55.00  88.00   1.00    1.00    --    0.00  57.00   0.00   33
  8  \w    -86.00 -52.00   1.00    1.00    --    0.00 -82.00 -30.00   34
  9  \w    -23.00  20.00   1.00    1.00    --    0.00  57.00   0.00   43
 10  \w     53.00  87.00   1.00    1.00    --    0.00  38.00 -30.00   34
 11  \w     56.00  87.00   1.00    1.00    --    0.00  38.00 -90.00   31
 12  \w    -18.00  36.00   1.00    1.00    --    0.00  38.00  60.00   54
 13  \w     48.00  74.00   1.00    1.00    --    0.00  38.00-120.00   26
 14  \w    -38.00  29.00   1.00    1.00    --    0.00 -82.00 -30.00   67
 15  \w     63.00  88.00   1.00    1.00    --    0.00  38.00  60.00   25
 16  \w     70.00  95.00   1.00    1.00    --   95.80  62.00  39.49   25
 17  \w     67.00  93.00   1.00    1.00    --   95.80  71.00 116.77   26
 18  \w    153.00 179.00   1.00    1.00    --   95.80  68.00  62.11   26
 19  \w    160.00 185.00   1.00    1.00    --   95.80  65.00  92.71   25
 20  \w     69.00 101.00   1.00    1.00    --   95.80  65.00  92.71   32
 21  \w     69.00 100.00   1.00    1.00    --   95.80  68.00  62.11   31
 22  \w    124.00 183.00   1.00    1.00    --   95.80  62.00 -50.73   59
 23  \w     63.00  88.00   1.00    1.00    --   95.80  82.00-120.00   25
 24  \w     65.00  90.00   1.00    1.00    --   95.80  77.00 -60.00   25
 25  \w    125.00 184.00   1.00    1.00    --   95.80  61.00-150.00   59
 26  \w     65.00  90.00   1.00    1.00    --   95.80  77.00 120.00   25
 27  \w      6.00  31.00   1.00    1.00    --   95.80 -82.00   0.00   25
 28  \w     47.00 123.00   1.00    1.00    --   95.80 -82.00   0.00   76
 29  \w     63.00  88.00   1.00    1.00    --   95.80  82.00-180.00   25
 30  \w     33.00 127.00   1.00    1.00    --   95.80 -82.00-150.00   94
 31  \w    159.00 184.00   1.00    1.00    --   95.80  70.00-128.83   25
 32  \w     68.00  97.00   1.00    1.00    --   95.80  68.00 -87.58   29
 33  \w     69.00  95.00   1.00    1.00    --   95.80  70.00-128.83   26
 34  \w    140.00 168.00   1.00    1.00    --   95.80  71.00 -86.00   28
 35  \w     99.00 185.00   1.00    1.00    --   95.80  75.00 147.58   86
 36  \w     74.00 185.00   1.00    1.00    --   95.80  48.00  65.40  111
 37  \w     63.00  89.00   1.00    1.00    --   95.80  82.00 -90.00   26
 38  \w     63.00  89.00   1.00    1.00    --   95.80  82.00 120.00   26
 39  \w    116.00 182.00   1.00    1.00    --   95.80  82.00 -90.00   66
 40  \w     65.00  90.00   1.00    1.00    --   95.80  77.00  60.00   25
 41  \w     65.00  91.00   1.00    1.00    --   95.80  77.00-150.00   26
 42  \w     75.00 168.00   1.00    1.00    --   95.80  45.00  30.00   93
 43  \w     73.00 101.00   1.00    1.00    --   95.80  61.00-168.47   28
 44  \w    141.00 184.00   1.00    1.00    --   95.80  61.00-168.47   43
 45  \w     68.00  94.00   1.00    1.00    --   95.80  71.00 -86.00   26
 46  \w     65.00  91.00   1.00    1.00    --   95.80  77.00 -30.00   26
 47  \w     39.00 128.00   1.00    1.00    --   95.80 -82.00-120.00   89
 48  \w     63.00  89.00   1.00    1.00    --   95.80  82.00 -30.00   26
 49  \w    103.00 184.00   1.00    1.00    --   95.80  80.00 158.74   81
 50  \w     72.00  97.00   1.00    1.00    --   95.80  61.00-150.00   25
 51  \w     66.00  91.00   1.00    1.00    --   95.80  75.00 147.58   25
 52  \w     65.00  91.00   1.00    1.00    --   95.80  77.00   0.00   26
 53  \w     73.00 184.00   1.00    1.00    --   95.80  61.00 -30.00  111
 54  \w     98.00 128.00   1.00    1.00    --   95.80  77.00 120.00   30
 55  \w     64.00  93.00   1.00    1.00    --   95.80  80.00 158.74   29
 56  \w    160.00 185.00   1.00    1.00    --   95.80  77.00-120.00   25
 57  \w     72.00 130.00   1.00    1.00    --   95.80  61.00 150.00   58
 58  \w     65.00  91.00   1.00    1.00    --   95.80  77.00  30.00   26
 59  \w     64.00  90.00   1.00    1.00    --   95.80  82.00 -60.00   26
 60  \w    159.00 184.00   1.00    1.00    --   95.80  82.00 -60.00   25
 61  \w     64.00  90.00   1.00    1.00    --   95.80  82.00  60.00   26
 62  \w     71.00  96.00   1.00    1.00    --   95.80  61.00  60.00   25
 63  \w     65.00 108.00   1.00    1.00    --   95.80  77.00-120.00   43
 64  \w    118.00 182.00   1.00    1.00    --   95.80  62.00  39.49   64
 65  \w    160.00 185.00   1.00    1.00    --   95.80  82.00  60.00   25
 66  \w     69.00 112.00   1.00    1.00    --   95.80 -82.00 120.00   43
 67  \w     71.00  97.00   1.00    1.00    --   95.80  61.00  30.00   26
 68  \w     65.00  91.00   1.00    1.00    --   95.80  77.00  90.00   26
 69  \w     73.00 182.00   1.00    1.00    --   95.80  54.00-127.83  109
 70  \w     71.00 185.00   1.00    1.00    --   95.80  58.00 115.67  114
 71  \w     70.00 100.00   1.00    1.00    --   95.80  62.00 -50.73   30
 72  \w     53.00 125.00   1.00    1.00    --   95.80 -82.00  60.00   72
 73  \w     75.00 143.00   1.00    1.00    --   95.80  45.00 -48.56   68
;
_diffrn_measurement_device 'four-circle diffractometer'
_diffrn_measurement_device_type 'XtaLAB AFC12 (RINC): Kappa dual home/near'
_diffrn_measurement_method '\w scans'
_diffrn_orient_matrix_type 'CrysAlisPro convention (1999,Acta A55,543-557)'
_diffrn_orient_matrix_UB_11 -0.0038361000
_diffrn_orient_matrix_UB_12 -0.1600404000
_diffrn_orient_matrix_UB_13 0.0328235000
_diffrn_orient_matrix_UB_21 -0.0229416000
_diffrn_orient_matrix_UB_22 -0.0968753000
_diffrn_orient_matrix_UB_23 -0.0529144000
_diffrn_orient_matrix_UB_31 0.0603104000
_diffrn_orient_matrix_UB_32 -0.0470230000
_diffrn_orient_matrix_UB_33 -0.0027665000
_diffrn_radiation_monochromator graphite
_diffrn_radiation_probe x-ray
_diffrn_radiation_type CuK\a
_diffrn_radiation_wavelength 1.54184
_diffrn_reflns_av_R_equivalents 0.0587
_diffrn_reflns_av_unetI/netI 0.0369
_diffrn_reflns_Laue_measured_fraction_full 0.996
_diffrn_reflns_Laue_measured_fraction_max 0.990
_diffrn_reflns_limit_h_max 29
_diffrn_reflns_limit_h_min -29
_diffrn_reflns_limit_k_max 9
_diffrn_reflns_limit_k_min -9
_diffrn_reflns_limit_l_max 31
_diffrn_reflns_limit_l_min -31
_diffrn_reflns_number 55628
_diffrn_reflns_point_group_measured_fraction_full 0.961
_diffrn_reflns_point_group_measured_fraction_max 0.950
_diffrn_reflns_theta_full 67.684
_diffrn_reflns_theta_max 74.564
_diffrn_reflns_theta_min 3.709
_diffrn_source 'fine-focus sealed X-ray tube'
_diffrn_source_type 'Enhance (Cu) X-ray Source'
_exptl_absorpt_coefficient_mu 0.822
_exptl_absorpt_correction_T_max 1.00000
_exptl_absorpt_correction_T_min 0.44011
_exptl_absorpt_correction_type multi-scan
_exptl_absorpt_process_details
;
CrysAlisPro 1.171.39.32a (Rigaku Oxford Diffraction, 2017)
Empirical absorption correction using spherical harmonics,
 implemented in SCALE3 ABSPACK scaling algorithm.
;
_exptl_crystal_colour 'clear light colourless'
_exptl_crystal_colour_lustre clear
_exptl_crystal_colour_modifier light
_exptl_crystal_colour_primary colourless
_exptl_crystal_density_diffrn 1.351
_exptl_crystal_description block
_exptl_crystal_F_000 2112
_exptl_crystal_size_max 0.26
_exptl_crystal_size_mid 0.12
_exptl_crystal_size_min 0.08
_refine_diff_density_max 0.542
_refine_diff_density_min -0.297
_refine_diff_density_rms 0.075
_refine_ls_abs_structure_details
;
 Flack x determined using 4184 quotients [(I+)-(I-)]/[(I+)+(I-)]
 (Parsons, Flack and Wagner, Acta Cryst. B69 (2013) 249-259).
;
_refine_ls_abs_structure_Flack 0.09(7)
_refine_ls_extinction_method none
_refine_ls_goodness_of_fit_ref 1.068
_refine_ls_hydrogen_treatment constr
_refine_ls_matrix_type full
_refine_ls_number_parameters 639
_refine_ls_number_reflns 9373
_refine_ls_number_restraints 2
_refine_ls_restrained_S_all 1.068
_refine_ls_R_factor_all 0.0582
_refine_ls_R_factor_gt 0.0577
_refine_ls_shift/su_max 0.000
_refine_ls_shift/su_mean 0.000
_refine_ls_structure_factor_coef Fsqd
_refine_ls_weighting_details 'w=1/[\s^2^(Fo^2^)+(0.0659P)^2^+17.7652P] where P=(Fo^2^+2Fc^2^)/3'
_refine_ls_weighting_scheme calc
_refine_ls_wR_factor_gt 0.1522
_refine_ls_wR_factor_ref 0.1526
_reflns_Friedel_coverage 0.918
_reflns_Friedel_fraction_full 0.926
_reflns_Friedel_fraction_max 0.910
_reflns_number_gt 9203
_reflns_number_total 9373
_reflns_threshold_expression 'I > 2\s(I)'
_cod_data_source_file c9qo01111k3.cif
_cod_data_source_block exp_1004
_cod_depositor_comments
;

2022-05-15
Z value and formula fixed to values more according to usual
chemical conventions.                 miguel
;
_cod_original_formula_sum 'C52 H74 N2 O16'
_cod_original_formula_weight 983.13
_cod_original_formula_moiety '2(C26 H37 N O8)'
_cod_original_formula_units_Z 4
_cod_database_code 1555185
_shelx_shelxl_version_number 2016/6
_shelx_space_group_comment
;
The symmetry employed for this shelxl refinement is uniquely defined
by the following loop, which should always be used as a source of
symmetry information in preference to the above space-group names.
They are only intended as comments.
;
_shelx_estimated_absorpt_t_max 0.937
_shelx_estimated_absorpt_t_min 0.815
_reflns_odcompleteness_completeness 99.96
_reflns_odcompleteness_iscentric 1
_reflns_odcompleteness_theta 66.97
_olex2_refinement_description
;
1. Fixed Uiso
 At 1.2 times of:
  All C(H) groups, All C(H,H) groups
 At 1.5 times of:
  All C(H,H,H) groups
2.a Ternary CH refined with riding coordinates:
 C8(H8), C12(H12), C9(H9), C34(H34), C35(H35), C38(H38)
2.b Secondary CH2 refined with riding coordinates:
 C13(H13A,H13B), C21(H21A,H21B), C39(H39A,H39B), C7(H7A,H7B), C19(H19A,H19B),
 C33(H33A,H33B), C47(H47A,H47B), C15(H15A,H15B), C45(H45A,H45B), C43(H43A,H43B),
  C46(H46A,H46B), C14(H14A,H14B), C41(H41A,H41B), C20(H20A,H20B), C40(H40A,
 H40B), C17(H17A,H17B), C42(H42A,H42B), C16(H16A,H16B)
2.c Aromatic/amide H refined with riding coordinates:
 C5(H5), C31(H31), C30(H30), C27(H27), C4(H4), C1(H1), C28(H28), C2(H2)
2.d Idealised Me refined as rotating group:
 C51(H51A,H51B,H51C), C24(H24A,H24B,H24C), C49(H49A,H49B,H49C), C26(H26A,H26B,
 H26C), C22(H22A,H22B,H22C), C52(H52A,H52B,H52C), C48(H48A,H48B,H48C), C25(H25A,
 H25B,H25C)
;
_olex2_submission_special_instructions 'No special instructions were received'
_oxdiff_exptl_absorpt_empirical_details
;
Empirical correction (ABSPACK) includes:
- Absorption correction using spherical harmonics
- Frame scaling
;
_oxdiff_exptl_absorpt_empirical_full_max 2.033
_oxdiff_exptl_absorpt_empirical_full_min 0.556

loop_
_space_group_symop_operation_xyz
'x, y, z'
'x, -y, z+1/2'
'x+1/2, y+1/2, z'
'x+1/2, -y+1/2, z+1/2'

loop_
_atom_site_label
_atom_site_type_symbol
_atom_site_fract_x
_atom_site_fract_y
_atom_site_fract_z
_atom_site_U_iso_or_equiv
_atom_site_adp_type
_atom_site_occupancy
_atom_site_site_symmetry_order
_atom_site_calc_flag
_atom_site_refinement_flags_posn
O13 O 0.62635(14) -0.1654(4) 0.35094(13) 0.0172(7) Uani 1 1 d .
O3 O 0.94963(13) 0.0855(4) 0.64405(12) 0.0154(6) Uani 1 1 d .
O15 O 0.53335(14) -0.1238(4) 0.46469(13) 0.0175(7) Uani 1 1 d .
O1 O 0.90159(14) -0.2842(4) 0.61141(13) 0.0183(7) Uani 1 1 d .
O7 O 0.79936(14) 0.1222(4) 0.53463(13) 0.0168(7) Uani 1 1 d .
O9 O 0.67597(15) -0.4650(4) 0.49742(13) 0.0199(7) Uani 1 1 d .
O2 O 0.90714(14) -0.1655(4) 0.69419(13) 0.0165(7) Uani 1 1 d .
O11 O 0.60107(14) -0.5259(4) 0.38731(13) 0.0177(7) Uani 1 1 d .
O6 O 0.92610(15) -0.2213(4) 0.50096(13) 0.0202(7) Uani 1 1 d .
O12 O 0.55970(14) -0.4165(4) 0.30455(12) 0.0155(6) Uani 1 1 d .
O4 O 1.00154(15) 0.2782(4) 0.70662(13) 0.0203(7) Uani 1 1 d .
O10 O 0.67382(16) -0.2739(5) 0.56134(13) 0.0238(8) Uani 1 1 d .
O5 O 0.88903(17) -0.0389(5) 0.43559(14) 0.0269(8) Uani 1 1 d .
O16 O 0.66583(17) 0.5078(5) 0.68808(14) 0.0270(8) Uani 1 1 d .
O14 O 0.65054(16) 0.0277(5) 0.28987(15) 0.0257(8) Uani 1 1 d .
O8 O 0.82357(19) 0.7521(6) 0.31063(16) 0.0356(10) Uani 1 1 d .
N2 N 0.57068(17) -0.0037(5) 0.49760(15) 0.0165(8) Uani 1 1 d .
N1 N 0.81983(17) 0.2408(5) 0.50096(15) 0.0155(8) Uani 1 1 d .
C23 C 0.90020(19) -0.0762(6) 0.48309(18) 0.0160(9) Uani 1 1 d .
C50 C 0.6601(2) -0.3185(6) 0.51480(18) 0.0163(9) Uani 1 1 d .
C13 C 0.8807(2) 0.3009(6) 0.61382(19) 0.0182(9) Uani 1 1 d .
H13A H 0.895904 0.385743 0.640504 0.022 Uiso 1 1 calc R
H13B H 0.840463 0.317626 0.603221 0.022 Uiso 1 1 calc R
C8 C 0.88099(19) 0.2161(6) 0.51518(18) 0.0164(9) Uani 1 1 d .
H8 H 0.897175 0.245079 0.484457 0.020 Uiso 1 1 calc R
C29 C 0.6456(2) 0.3696(6) 0.65755(19) 0.0204(10) Uani 1 1 d .
C12 C 0.8920(2) 0.1291(6) 0.64054(18) 0.0156(9) Uani 1 1 d .
H12 H 0.888140 0.143116 0.677855 0.019 Uiso 1 1 calc R
C9 C 0.8905(2) 0.0277(6) 0.52938(19) 0.0154(9) Uani 1 1 d .
H9 H 0.923820 0.018081 0.559189 0.019 Uiso 1 1 calc R
C18 C 0.87100(19) -0.1883(6) 0.64157(18) 0.0148(9) Uani 1 1 d .
C21 C 0.9852(2) 0.1109(6) 0.69556(18) 0.0177(9) Uani 1 1 d .
H21A H 0.966132 0.072344 0.722855 0.021 Uiso 1 1 calc R
H21B H 1.018591 0.042904 0.698470 0.021 Uiso 1 1 calc R
C5 C 0.7806(2) 0.5084(7) 0.41431(19) 0.0213(10) Uani 1 1 d .
H5 H 0.760743 0.527178 0.440887 0.026 Uiso 1 1 calc R
C39 C 0.5739(2) 0.0522(6) 0.38308(19) 0.0187(9) Uani 1 1 d .
H39A H 0.539320 0.071503 0.394664 0.022 Uiso 1 1 calc R
H39B H 0.575941 0.135488 0.355786 0.022 Uiso 1 1 calc R
C7 C 0.7916(2) 0.2068(6) 0.44412(19) 0.0191(9) Uani 1 1 d .
H7A H 0.751632 0.193310 0.441115 0.023 Uiso 1 1 calc R
H7B H 0.805962 0.103524 0.432371 0.023 Uiso 1 1 calc R
C19 C 0.9578(2) -0.3042(7) 0.6425(2) 0.0239(10) Uani 1 1 d .
H19A H 0.982317 -0.218206 0.633833 0.029 Uiso 1 1 calc R
H19B H 0.972661 -0.413465 0.636608 0.029 Uiso 1 1 calc R
C10 C 0.83831(19) -0.0178(6) 0.55154(18) 0.0151(9) Uani 1 1 d .
C33 C 0.5708(2) -0.0366(6) 0.55445(19) 0.0191(9) Uani 1 1 d .
H33A H 0.591205 -0.139232 0.566004 0.023 Uiso 1 1 calc R
H33B H 0.532489 -0.051547 0.558154 0.023 Uiso 1 1 calc R
C47 C 0.6354(2) -0.1372(7) 0.29884(19) 0.0228(10) Uani 1 1 d .
H47A H 0.664811 -0.211809 0.293212 0.027 Uiso 1 1 calc R
H47B H 0.601415 -0.165258 0.272282 0.027 Uiso 1 1 calc R
C51 C 0.7070(2) -0.5771(7) 0.5386(2) 0.0227(10) Uani 1 1 d .
H51A H 0.708156 -0.686813 0.523421 0.034 Uiso 1 1 calc GR
H51B H 0.688780 -0.582720 0.568235 0.034 Uiso 1 1 calc GR
H51C H 0.744533 -0.535891 0.551262 0.034 Uiso 1 1 calc GR
C31 C 0.5737(2) 0.2649(7) 0.58332(19) 0.0211(10) Uani 1 1 d .
H31 H 0.541759 0.283500 0.556055 0.025 Uiso 1 1 calc R
C15 C 0.7938(2) 0.0109(6) 0.63293(19) 0.0191(9) Uani 1 1 d .
H15A H 0.793933 0.116899 0.651584 0.023 Uiso 1 1 calc R
H15B H 0.762859 0.011150 0.601301 0.023 Uiso 1 1 calc R
C34 C 0.6238(2) -0.0285(6) 0.48135(18) 0.0166(9) Uani 1 1 d .
H34 H 0.655356 0.002629 0.511046 0.020 Uiso 1 1 calc R
C30 C 0.5970(2) 0.3966(7) 0.61705(19) 0.0216(10) Uani 1 1 d .
H30 H 0.580332 0.501926 0.612681 0.026 Uiso 1 1 calc R
C35 C 0.6272(2) -0.2156(6) 0.46797(18) 0.0151(9) Uani 1 1 d .
H35 H 0.645307 -0.226305 0.437495 0.018 Uiso 1 1 calc R
C24 C 0.9366(2) -0.3361(7) 0.4603(2) 0.0242(11) Uani 1 1 d .
H24A H 0.956336 -0.278867 0.437035 0.036 Uiso 1 1 calc GR
H24B H 0.901480 -0.377274 0.439185 0.036 Uiso 1 1 calc GR
H24C H 0.958778 -0.428258 0.477561 0.036 Uiso 1 1 calc GR
C27 C 0.6456(2) 0.0808(7) 0.6304(2) 0.0219(10) Uani 1 1 d .
H27 H 0.662062 -0.024785 0.634946 0.026 Uiso 1 1 calc R
C44 C 0.55291(19) -0.4386(6) 0.35892(18) 0.0152(9) Uani 1 1 d .
C4 C 0.7888(2) 0.6396(7) 0.3814(2) 0.0245(10) Uani 1 1 d .
H4 H 0.774718 0.745329 0.386158 0.029 Uiso 1 1 calc R
C45 C 0.6384(2) -0.5523(6) 0.3525(2) 0.0202(10) Uani 1 1 d .
H45A H 0.655963 -0.661577 0.358357 0.024 Uiso 1 1 calc R
H45B H 0.667222 -0.466732 0.357606 0.024 Uiso 1 1 calc R
C6 C 0.8015(2) 0.3484(6) 0.40855(18) 0.0182(9) Uani 1 1 d .
C43 C 0.4990(2) -0.5378(6) 0.35482(19) 0.0183(9) Uani 1 1 d .
H43A H 0.497152 -0.586013 0.389454 0.022 Uiso 1 1 calc R
H43B H 0.495524 -0.626522 0.328157 0.022 Uiso 1 1 calc R
C36 C 0.56388(19) -0.2646(5) 0.44798(18) 0.0141(9) Uani 1 1 d .
C3 C 0.8180(2) 0.6133(7) 0.3413(2) 0.0246(11) Uani 1 1 d .
C32 C 0.5976(2) 0.1060(6) 0.58991(18) 0.0182(9) Uani 1 1 d .
C46 C 0.5995(2) -0.5402(6) 0.29682(19) 0.0210(10) Uani 1 1 d .
H46A H 0.619579 -0.504242 0.270000 0.025 Uiso 1 1 calc R
H46B H 0.581332 -0.646525 0.285759 0.025 Uiso 1 1 calc R
C14 C 0.9054(2) 0.3287(6) 0.56372(18) 0.0168(9) Uani 1 1 d .
H14A H 0.899282 0.444543 0.552452 0.020 Uiso 1 1 calc R
H14B H 0.945605 0.310622 0.574162 0.020 Uiso 1 1 calc R
C41 C 0.4781(2) -0.2469(6) 0.36863(19) 0.0185(9) Uani 1 1 d .
H41A H 0.463751 -0.235701 0.401024 0.022 Uiso 1 1 calc R
H41B H 0.467474 -0.148097 0.346432 0.022 Uiso 1 1 calc R
C11 C 0.85069(19) -0.0140(6) 0.61561(18) 0.0143(9) Uani 1 1 d .
C1 C 0.8303(2) 0.3249(7) 0.3676(2) 0.0230(10) Uani 1 1 d .
H1 H 0.844165 0.219097 0.362525 0.028 Uiso 1 1 calc R
C20 C 0.9509(2) -0.2863(6) 0.6996(2) 0.0235(11) Uani 1 1 d .
H20A H 0.940063 -0.391679 0.713271 0.028 Uiso 1 1 calc R
H20B H 0.985139 -0.246469 0.723514 0.028 Uiso 1 1 calc R
C40 C 0.6234(2) 0.0809(6) 0.43186(18) 0.0179(9) Uani 1 1 d .
H40A H 0.658007 0.061596 0.420347 0.022 Uiso 1 1 calc R
H40B H 0.623131 0.197338 0.442644 0.022 Uiso 1 1 calc R
C38 C 0.57058(19) -0.1212(6) 0.35669(18) 0.0164(9) Uani 1 1 d .
H38 H 0.547263 -0.108867 0.319992 0.020 Uiso 1 1 calc R
C28 C 0.6697(2) 0.2120(7) 0.6646(2) 0.0232(10) Uani 1 1 d .
H28 H 0.701721 0.193335 0.691809 0.028 Uiso 1 1 calc R
C49 C 0.5469(2) -0.4172(6) 0.47635(18) 0.0178(9) Uani 1 1 d .
H49A H 0.557710 -0.401205 0.514807 0.027 Uiso 1 1 calc GR
H49B H 0.565261 -0.514753 0.466608 0.027 Uiso 1 1 calc GR
H49C H 0.506966 -0.431887 0.465532 0.027 Uiso 1 1 calc GR
C17 C 0.8188(2) -0.2783(6) 0.6503(2) 0.0204(10) Uani 1 1 d .
H17A H 0.828484 -0.366859 0.676974 0.024 Uiso 1 1 calc R
H17B H 0.796928 -0.324936 0.616808 0.024 Uiso 1 1 calc R
C26 C 0.8066(2) -0.1736(6) 0.52466(19) 0.0189(9) Uani 1 1 d .
H26A H 0.772091 -0.185364 0.536199 0.028 Uiso 1 1 calc GR
H26B H 0.829361 -0.271327 0.534993 0.028 Uiso 1 1 calc GR
H26C H 0.798596 -0.161145 0.486051 0.028 Uiso 1 1 calc GR
C42 C 0.4538(2) -0.4046(6) 0.3372(2) 0.0190(9) Uani 1 1 d .
H42A H 0.419033 -0.437716 0.346333 0.023 Uiso 1 1 calc R
H42B H 0.446811 -0.385504 0.298469 0.023 Uiso 1 1 calc R
C37 C 0.54380(19) -0.2647(6) 0.38421(18) 0.0150(9) Uani 1 1 d .
C22 C 1.0452(2) 0.3283(7) 0.6814(2) 0.0240(10) Uani 1 1 d .
H22A H 1.032432 0.318412 0.642883 0.036 Uiso 1 1 calc GR
H22B H 1.077319 0.257883 0.693704 0.036 Uiso 1 1 calc GR
H22C H 1.055156 0.442605 0.690688 0.036 Uiso 1 1 calc GR
C16 C 0.7872(2) -0.1358(7) 0.6710(2) 0.0251(11) Uani 1 1 d .
H16A H 0.804109 -0.109107 0.708421 0.030 Uiso 1 1 calc R
H16B H 0.748031 -0.164031 0.667614 0.030 Uiso 1 1 calc R
C2 C 0.8389(2) 0.4562(8) 0.3343(2) 0.0258(11) Uani 1 1 d .
H2 H 0.858528 0.438188 0.307446 0.031 Uiso 1 1 calc R
C52 C 0.7197(2) 0.4950(8) 0.7233(2) 0.0310(12) Uani 1 1 d .
H52A H 0.746952 0.470128 0.702568 0.047 Uiso 1 1 calc GR
H52B H 0.719486 0.407066 0.748991 0.047 Uiso 1 1 calc GR
H52C H 0.729077 0.599112 0.742039 0.047 Uiso 1 1 calc GR
C48 C 0.7076(2) 0.0634(7) 0.3131(2) 0.0284(11) Uani 1 1 d .
H48A H 0.731017 -0.006843 0.296949 0.043 Uiso 1 1 calc GR
H48B H 0.715229 0.042592 0.351354 0.043 Uiso 1 1 calc GR
H48C H 0.715107 0.178783 0.306862 0.043 Uiso 1 1 calc GR
C25 C 0.8629(3) 0.7386(9) 0.2773(3) 0.0414(16) Uani 1 1 d .
H25A H 0.848763 0.662220 0.248185 0.062 Uiso 1 1 calc GR
H25B H 0.897951 0.697708 0.298479 0.062 Uiso 1 1 calc GR
H25C H 0.868404 0.846661 0.262844 0.062 Uiso 1 1 calc GR

loop_
_atom_site_aniso_label
_atom_site_aniso_U_11
_atom_site_aniso_U_22
_atom_site_aniso_U_33
_atom_site_aniso_U_23
_atom_site_aniso_U_13
_atom_site_aniso_U_12
O13 0.0183(17) 0.0174(16) 0.0169(15) 0.0002(12) 0.0062(12) -0.0003(13)
O3 0.0154(17) 0.0136(15) 0.0145(15) -0.0004(12) -0.0024(12) 0.0000(12)
O15 0.0100(16) 0.0190(17) 0.0225(16) -0.0076(13) 0.0016(12) 0.0029(12)
O1 0.0150(17) 0.0204(17) 0.0200(16) -0.0015(13) 0.0048(13) 0.0049(13)
O7 0.0121(16) 0.0178(16) 0.0210(16) 0.0069(13) 0.0048(12) 0.0031(12)
O9 0.0203(18) 0.0191(17) 0.0190(16) 0.0017(13) 0.0021(13) 0.0101(14)
O2 0.0172(17) 0.0133(15) 0.0170(15) 0.0018(12) -0.0006(12) 0.0036(12)
O11 0.0126(16) 0.0214(17) 0.0184(15) 0.0001(13) 0.0018(12) 0.0074(13)
O6 0.0203(18) 0.0181(17) 0.0216(16) -0.0011(13) 0.0039(13) 0.0082(13)
O12 0.0172(17) 0.0150(15) 0.0138(15) -0.0017(12) 0.0026(12) 0.0032(12)
O4 0.0177(18) 0.0179(16) 0.0232(17) -0.0042(13) 0.0003(13) -0.0032(13)
O10 0.026(2) 0.0257(18) 0.0173(16) -0.0013(14) -0.0004(14) 0.0036(15)
O5 0.035(2) 0.0293(19) 0.0175(17) 0.0001(14) 0.0080(15) 0.0051(16)
O16 0.030(2) 0.029(2) 0.0207(17) -0.0072(15) 0.0022(15) -0.0040(16)
O14 0.027(2) 0.0211(18) 0.0298(19) 0.0066(15) 0.0082(15) -0.0008(15)
O8 0.042(3) 0.037(2) 0.027(2) 0.0111(17) 0.0088(17) -0.0084(19)
N2 0.0123(19) 0.020(2) 0.0166(18) -0.0067(15) 0.0030(14) -0.0027(15)
N1 0.014(2) 0.0178(19) 0.0149(18) 0.0052(15) 0.0028(14) 0.0015(15)
C23 0.012(2) 0.019(2) 0.017(2) -0.0005(17) 0.0033(17) 0.0010(17)
C50 0.013(2) 0.020(2) 0.016(2) 0.0027(17) 0.0033(16) -0.0021(18)
C13 0.018(2) 0.018(2) 0.019(2) 0.0011(18) 0.0051(18) 0.0031(18)
C8 0.015(2) 0.016(2) 0.019(2) 0.0008(17) 0.0037(17) 0.0003(17)
C29 0.020(3) 0.025(3) 0.018(2) -0.0018(19) 0.0064(18) -0.0025(19)
C12 0.016(2) 0.016(2) 0.015(2) -0.0022(17) 0.0046(17) 0.0020(17)
C9 0.015(2) 0.014(2) 0.017(2) -0.0013(17) 0.0019(17) 0.0020(17)
C18 0.014(2) 0.014(2) 0.017(2) -0.0003(17) 0.0038(17) 0.0019(17)
C21 0.021(2) 0.014(2) 0.015(2) 0.0016(17) -0.0029(17) -0.0047(18)
C5 0.015(2) 0.029(3) 0.018(2) -0.0005(19) 0.0013(17) -0.0010(19)
C39 0.018(2) 0.019(2) 0.019(2) 0.0013(18) 0.0021(18) 0.0017(18)
C7 0.017(2) 0.021(2) 0.017(2) 0.0030(18) -0.0004(17) 0.0008(19)
C19 0.013(2) 0.019(2) 0.039(3) -0.003(2) 0.004(2) 0.0017(18)
C10 0.012(2) 0.015(2) 0.018(2) 0.0007(17) 0.0010(16) 0.0036(17)
C33 0.018(2) 0.021(2) 0.019(2) -0.0016(18) 0.0053(18) 0.0006(19)
C47 0.028(3) 0.025(3) 0.017(2) 0.0002(18) 0.0088(19) -0.005(2)
C51 0.019(3) 0.022(2) 0.025(2) 0.0050(19) 0.001(2) 0.0045(19)
C31 0.019(3) 0.028(3) 0.016(2) -0.0003(19) 0.0035(17) 0.002(2)
C15 0.014(2) 0.021(2) 0.022(2) 0.0011(18) 0.0037(18) 0.0024(18)
C34 0.014(2) 0.015(2) 0.020(2) -0.0012(17) 0.0036(17) -0.0001(17)
C30 0.022(3) 0.026(3) 0.019(2) -0.0030(19) 0.0068(18) 0.006(2)
C35 0.015(2) 0.012(2) 0.017(2) 0.0011(17) 0.0032(16) 0.0026(17)
C24 0.022(3) 0.025(3) 0.028(3) -0.006(2) 0.009(2) 0.004(2)
C27 0.020(3) 0.024(2) 0.021(2) -0.0012(19) 0.0040(19) 0.0058(19)
C44 0.013(2) 0.014(2) 0.017(2) 0.0004(16) 0.0004(17) 0.0047(17)
C4 0.025(3) 0.026(3) 0.020(2) 0.000(2) -0.0020(19) 0.000(2)
C45 0.016(2) 0.017(2) 0.029(2) -0.0005(19) 0.0056(19) 0.0021(18)
C6 0.012(2) 0.023(2) 0.017(2) 0.0027(18) -0.0017(17) -0.0025(18)
C43 0.017(2) 0.017(2) 0.021(2) -0.0024(17) 0.0033(18) -0.0034(18)
C36 0.012(2) 0.012(2) 0.019(2) -0.0024(16) 0.0037(16) 0.0016(16)
C3 0.023(3) 0.032(3) 0.016(2) 0.006(2) -0.0007(18) -0.003(2)
C32 0.015(2) 0.023(2) 0.017(2) -0.0036(18) 0.0042(17) -0.0002(18)
C46 0.021(3) 0.022(2) 0.021(2) -0.0055(18) 0.0061(19) 0.0052(19)
C14 0.017(2) 0.013(2) 0.018(2) 0.0020(17) -0.0020(17) -0.0026(17)
C41 0.011(2) 0.023(2) 0.020(2) 0.0005(18) 0.0005(17) 0.0040(17)
C11 0.012(2) 0.013(2) 0.018(2) 0.0027(16) 0.0030(16) 0.0024(16)
C1 0.020(3) 0.028(3) 0.021(2) -0.0002(19) 0.0051(19) 0.005(2)
C20 0.018(2) 0.020(2) 0.029(3) 0.002(2) -0.001(2) 0.0075(19)
C40 0.022(2) 0.014(2) 0.018(2) -0.0015(17) 0.0054(18) -0.0020(18)
C38 0.014(2) 0.016(2) 0.019(2) -0.0001(17) 0.0017(17) 0.0026(17)
C28 0.013(2) 0.032(3) 0.022(2) -0.001(2) -0.0014(18) 0.004(2)
C49 0.016(2) 0.019(2) 0.019(2) -0.0002(18) 0.0042(17) -0.0006(18)
C17 0.016(2) 0.020(2) 0.025(2) 0.0039(18) 0.0036(18) -0.0027(18)
C26 0.016(2) 0.018(2) 0.021(2) -0.0012(18) 0.0013(18) -0.0024(18)
C42 0.015(2) 0.021(2) 0.021(2) -0.0044(18) 0.0035(18) -0.0046(18)
C37 0.014(2) 0.012(2) 0.017(2) -0.0007(16) 0.0015(17) 0.0029(16)
C22 0.019(3) 0.022(2) 0.029(3) 0.002(2) 0.002(2) -0.0036(19)
C16 0.021(3) 0.028(3) 0.028(3) 0.010(2) 0.011(2) 0.002(2)
C2 0.016(3) 0.042(3) 0.021(2) 0.002(2) 0.0086(19) 0.000(2)
C52 0.027(3) 0.036(3) 0.028(3) -0.006(2) 0.002(2) -0.009(2)
C48 0.025(3) 0.028(3) 0.034(3) -0.003(2) 0.010(2) -0.007(2)
C25 0.048(4) 0.049(4) 0.030(3) 0.002(3) 0.014(3) -0.023(3)

loop_
_atom_type_symbol
_atom_type_description
_atom_type_scat_dispersion_real
_atom_type_scat_dispersion_imag
_atom_type_scat_source
C C 0.0181 0.0091 'International Tables Vol C Tables 4.2.6.8 and 6.1.1.4'
H H 0.0000 0.0000 'International Tables Vol C Tables 4.2.6.8 and 6.1.1.4'
N N 0.0311 0.0180 'International Tables Vol C Tables 4.2.6.8 and 6.1.1.4'
O O 0.0492 0.0322 'International Tables Vol C Tables 4.2.6.8 and 6.1.1.4'

loop_
_geom_angle_atom_site_label_1
_geom_angle_atom_site_label_2
_geom_angle_atom_site_label_3
_geom_angle
C47 O13 C38 114.2(4)
C21 O3 C12 114.3(3)
N2 O15 C36 112.2(3)
C18 O1 C19 108.9(4)
N1 O7 C10 112.6(3)
C50 O9 C51 116.4(4)
C20 O2 C18 107.1(3)
C44 O11 C45 109.5(3)
C23 O6 C24 116.8(4)
C46 O12 C44 106.2(3)
C21 O4 C22 112.8(4)
C29 O16 C52 117.5(4)
C47 O14 C48 113.2(4)
C3 O8 C25 116.2(5)
O15 N2 C33 107.9(4)
O15 N2 C34 103.4(3)
C34 N2 C33 116.8(4)
O7 N1 C8 103.8(3)
O7 N1 C7 108.1(3)
C8 N1 C7 116.0(4)
O6 C23 C9 111.0(4)
O5 C23 O6 121.9(4)
O5 C23 C9 127.1(4)
O9 C50 C35 110.9(4)
O10 C50 O9 123.0(4)
O10 C50 C35 125.9(4)
H13A C13 H13B 107.5
C12 C13 H13A 108.4
C12 C13 H13B 108.4
C12 C13 C14 115.5(4)
C14 C13 H13A 108.4
C14 C13 H13B 108.4
N1 C8 H8 110.3
N1 C8 C9 106.1(4)
N1 C8 C14 107.8(4)
C9 C8 H8 110.3
C14 C8 H8 110.3
C14 C8 C9 111.8(4)
O16 C29 C30 115.3(5)
O16 C29 C28 124.7(5)
C28 C29 C30 120.1(5)
O3 C12 C13 108.7(4)
O3 C12 H12 106.2
O3 C12 C11 112.6(4)
C13 C12 H12 106.2
C13 C12 C11 116.3(4)
C11 C12 H12 106.2
C23 C9 C8 113.3(4)
C23 C9 H9 108.0
C23 C9 C10 116.4(4)
C8 C9 H9 108.0
C8 C9 C10 102.6(4)
C10 C9 H9 108.0
O1 C18 O2 106.4(3)
O1 C18 C11 114.1(4)
O1 C18 C17 112.9(4)
O2 C18 C11 110.3(3)
O2 C18 C17 106.4(4)
C17 C18 C11 106.4(4)
O3 C21 H21A 108.7
O3 C21 H21B 108.7
O4 C21 O3 114.2(4)
O4 C21 H21A 108.7
O4 C21 H21B 108.7
H21A C21 H21B 107.6
C4 C5 H5 119.2
C4 C5 C6 121.5(5)
C6 C5 H5 119.2
H39A C39 H39B 107.4
C40 C39 H39A 108.3
C40 C39 H39B 108.3
C38 C39 H39A 108.3
C38 C39 H39B 108.3
C38 C39 C40 116.1(4)
N1 C7 H7A 109.6
N1 C7 H7B 109.6
N1 C7 C6 110.2(4)
H7A C7 H7B 108.1
C6 C7 H7A 109.6
C6 C7 H7B 109.6
O1 C19 H19A 111.3
O1 C19 H19B 111.3
O1 C19 C20 102.4(4)
H19A C19 H19B 109.2
C20 C19 H19A 111.3
C20 C19 H19B 111.3
O7 C10 C9 104.4(3)
O7 C10 C11 104.1(3)
O7 C10 C26 104.9(4)
C9 C10 C11 112.8(4)
C26 C10 C9 113.7(4)
C26 C10 C11 115.4(4)
N2 C33 H33A 109.5
N2 C33 H33B 109.5
N2 C33 C32 110.8(4)
H33A C33 H33B 108.1
C32 C33 H33A 109.5
C32 C33 H33B 109.5
O13 C47 H47A 108.7
O13 C47 H47B 108.7
O14 C47 O13 114.1(4)
O14 C47 H47A 108.7
O14 C47 H47B 108.7
H47A C47 H47B 107.6
O9 C51 H51A 109.5
O9 C51 H51B 109.5
O9 C51 H51C 109.5
H51A C51 H51B 109.5
H51A C51 H51C 109.5
H51B C51 H51C 109.5
C30 C31 H31 119.6
C32 C31 H31 119.6
C32 C31 C30 120.9(5)
H15A C15 H15B 108.5
C11 C15 H15A 110.2
C11 C15 H15B 110.2
C16 C15 H15A 110.2
C16 C15 H15B 110.2
C16 C15 C11 107.8(4)
N2 C34 H34 110.1
N2 C34 C35 106.8(4)
N2 C34 C40 108.4(4)
C35 C34 H34 110.1
C40 C34 H34 110.1
C40 C34 C35 111.3(4)
C29 C30 H30 120.2
C31 C30 C29 119.7(5)
C31 C30 H30 120.2
C50 C35 C34 113.5(4)
C50 C35 H35 108.4
C50 C35 C36 115.3(4)
C34 C35 H35 108.4
C34 C35 C36 102.4(4)
C36 C35 H35 108.4
O6 C24 H24A 109.5
O6 C24 H24B 109.5
O6 C24 H24C 109.5
H24A C24 H24B 109.5
H24A C24 H24C 109.5
H24B C24 H24C 109.5
C32 C27 H27 119.5
C32 C27 C28 121.0(5)
C28 C27 H27 119.5
O11 C44 O12 106.5(3)
O11 C44 C43 112.8(4)
O11 C44 C37 114.0(4)
O12 C44 C43 106.7(4)
O12 C44 C37 110.0(4)
C43 C44 C37 106.7(4)
C5 C4 H4 120.0
C5 C4 C3 119.9(5)
C3 C4 H4 120.0
O11 C45 H45A 111.3
O11 C45 H45B 111.3
O11 C45 C46 102.4(4)
H45A C45 H45B 109.2
C46 C45 H45A 111.3
C46 C45 H45B 111.3
C5 C6 C7 120.8(4)
C1 C6 C5 117.5(5)
C1 C6 C7 121.7(5)
C44 C43 H43A 111.3
C44 C43 H43B 111.3
C44 C43 C42 102.4(4)
H43A C43 H43B 109.2
C42 C43 H43A 111.3
C42 C43 H43B 111.3
O15 C36 C35 104.3(3)
O15 C36 C49 105.4(4)
O15 C36 C37 103.7(3)
C35 C36 C37 112.6(4)
C49 C36 C35 113.8(4)
C49 C36 C37 115.5(4)
O8 C3 C4 115.3(5)
O8 C3 C2 124.7(5)
C2 C3 C4 120.0(5)
C31 C32 C33 120.3(4)
C27 C32 C33 120.8(4)
C27 C32 C31 118.9(4)
O12 C46 C45 102.6(4)
O12 C46 H46A 111.3
O12 C46 H46B 111.3
C45 C46 H46A 111.3
C45 C46 H46B 111.3
H46A C46 H46B 109.2
C13 C14 H14A 108.5
C13 C14 H14B 108.5
C8 C14 C13 115.1(4)
C8 C14 H14A 108.5
C8 C14 H14B 108.5
H14A C14 H14B 107.5
H41A C41 H41B 108.4
C42 C41 H41A 110.1
C42 C41 H41B 110.1
C42 C41 C37 108.0(4)
C37 C41 H41A 110.1
C37 C41 H41B 110.1
C12 C11 C18 111.4(4)
C12 C11 C10 112.6(4)
C12 C11 C15 109.2(4)
C18 C11 C10 112.4(4)
C15 C11 C18 102.2(4)
C15 C11 C10 108.5(4)
C6 C1 H1 119.2
C2 C1 C6 121.5(5)
C2 C1 H1 119.2
O2 C20 C19 102.7(4)
O2 C20 H20A 111.2
O2 C20 H20B 111.2
C19 C20 H20A 111.2
C19 C20 H20B 111.2
H20A C20 H20B 109.1
C39 C40 H40A 108.4
C39 C40 H40B 108.4
C34 C40 C39 115.6(4)
C34 C40 H40A 108.4
C34 C40 H40B 108.4
H40A C40 H40B 107.4
O13 C38 C39 107.9(4)
O13 C38 H38 106.6
O13 C38 C37 111.6(4)
C39 C38 H38 106.6
C39 C38 C37 116.9(4)
C37 C38 H38 106.6
C29 C28 C27 119.5(5)
C29 C28 H28 120.3
C27 C28 H28 120.3
C36 C49 H49A 109.5
C36 C49 H49B 109.5
C36 C49 H49C 109.5
H49A C49 H49B 109.5
H49A C49 H49C 109.5
H49B C49 H49C 109.5
C18 C17 H17A 111.4
C18 C17 H17B 111.4
C18 C17 C16 101.8(4)
H17A C17 H17B 109.3
C16 C17 H17A 111.4
C16 C17 H17B 111.4
C10 C26 H26A 109.5
C10 C26 H26B 109.5
C10 C26 H26C 109.5
H26A C26 H26B 109.5
H26A C26 H26C 109.5
H26B C26 H26C 109.5
C43 C42 C41 104.5(4)
C43 C42 H42A 110.8
C43 C42 H42B 110.8
C41 C42 H42A 110.8
C41 C42 H42B 110.8
H42A C42 H42B 108.9
C44 C37 C36 112.3(4)
C44 C37 C41 102.1(4)
C41 C37 C36 108.6(4)
C38 C37 C44 110.7(4)
C38 C37 C36 113.2(4)
C38 C37 C41 109.3(4)
O4 C22 H22A 109.5
O4 C22 H22B 109.5
O4 C22 H22C 109.5
H22A C22 H22B 109.5
H22A C22 H22C 109.5
H22B C22 H22C 109.5
C15 C16 H16A 111.3
C15 C16 H16B 111.3
C17 C16 C15 102.4(4)
C17 C16 H16A 111.3
C17 C16 H16B 111.3
H16A C16 H16B 109.2
C3 C2 C1 119.6(5)
C3 C2 H2 120.2
C1 C2 H2 120.2
O16 C52 H52A 109.5
O16 C52 H52B 109.5
O16 C52 H52C 109.5
H52A C52 H52B 109.5
H52A C52 H52C 109.5
H52B C52 H52C 109.5
O14 C48 H48A 109.5
O14 C48 H48B 109.5
O14 C48 H48C 109.5
H48A C48 H48B 109.5
H48A C48 H48C 109.5
H48B C48 H48C 109.5
O8 C25 H25A 109.5
O8 C25 H25B 109.5
O8 C25 H25C 109.5
H25A C25 H25B 109.5
H25A C25 H25C 109.5
H25B C25 H25C 109.5

loop_
_geom_bond_atom_site_label_1
_geom_bond_atom_site_label_2
_geom_bond_distance
O13 C47 1.409(6)
O13 C38 1.449(6)
O3 C12 1.436(6)
O3 C21 1.410(5)
O15 N2 1.451(5)
O15 C36 1.465(5)
O1 C18 1.413(5)
O1 C19 1.430(6)
O7 N1 1.441(5)
O7 C10 1.468(5)
O9 C50 1.339(6)
O9 C51 1.451(6)
O2 C18 1.435(5)
O2 C20 1.424(6)
O11 C44 1.416(5)
O11 C45 1.424(6)
O6 C23 1.349(6)
O6 C24 1.447(6)
O12 C44 1.439(5)
O12 C46 1.432(6)
O4 C21 1.404(5)
O4 C22 1.422(6)
O10 C50 1.206(6)
O5 C23 1.211(6)
O16 C29 1.374(6)
O16 C52 1.417(7)
O14 C47 1.401(6)
O14 C48 1.415(7)
O8 C3 1.378(6)
O8 C25 1.423(8)
N2 C33 1.467(6)
N2 C34 1.465(6)
N1 C8 1.471(6)
N1 C7 1.476(6)
C23 C9 1.501(6)
C50 C35 1.517(6)
C13 H13A 0.9700
C13 H13B 0.9700
C13 C12 1.528(6)
C13 C14 1.544(6)
C8 H8 0.9800
C8 C9 1.552(6)
C8 C14 1.532(6)
C29 C30 1.400(7)
C29 C28 1.385(7)
C12 H12 0.9800
C12 C11 1.561(6)
C9 H9 0.9800
C9 C10 1.554(6)
C18 C11 1.571(6)
C18 C17 1.527(6)
C21 H21A 0.9700
C21 H21B 0.9700
C5 H5 0.9300
C5 C4 1.383(7)
C5 C6 1.397(7)
C39 H39A 0.9700
C39 H39B 0.9700
C39 C40 1.539(6)
C39 C38 1.533(6)
C7 H7A 0.9700
C7 H7B 0.9700
C7 C6 1.501(7)
C19 H19A 0.9700
C19 H19B 0.9700
C19 C20 1.505(8)
C10 C11 1.585(6)
C10 C26 1.540(6)
C33 H33A 0.9700
C33 H33B 0.9700
C33 C32 1.506(7)
C47 H47A 0.9700
C47 H47B 0.9700
C51 H51A 0.9600
C51 H51B 0.9600
C51 H51C 0.9600
C31 H31 0.9300
C31 C30 1.393(7)
C31 C32 1.392(7)
C15 H15A 0.9700
C15 H15B 0.9700
C15 C11 1.566(6)
C15 C16 1.550(7)
C34 H34 0.9800
C34 C35 1.539(6)
C34 C40 1.528(6)
C30 H30 0.9300
C35 H35 0.9800
C35 C36 1.566(6)
C24 H24A 0.9600
C24 H24B 0.9600
C24 H24C 0.9600
C27 H27 0.9300
C27 C32 1.389(7)
C27 C28 1.402(7)
C44 C43 1.523(6)
C44 C37 1.568(6)
C4 H4 0.9300
C4 C3 1.388(8)
C45 H45A 0.9700
C45 H45B 0.9700
C45 C46 1.515(7)
C6 C1 1.395(7)
C43 H43A 0.9700
C43 H43B 0.9700
C43 C42 1.526(7)
C36 C49 1.521(6)
C36 C37 1.581(6)
C3 C2 1.382(8)
C46 H46A 0.9700
C46 H46B 0.9700
C14 H14A 0.9700
C14 H14B 0.9700
C41 H41A 0.9700
C41 H41B 0.9700
C41 C42 1.536(7)
C41 C37 1.572(6)
C1 H1 0.9300
C1 C2 1.394(8)
C20 H20A 0.9700
C20 H20B 0.9700
C40 H40A 0.9700
C40 H40B 0.9700
C38 H38 0.9800
C38 C37 1.562(6)
C28 H28 0.9300
C49 H49A 0.9600
C49 H49B 0.9600
C49 H49C 0.9600
C17 H17A 0.9700
C17 H17B 0.9700
C17 C16 1.534(7)
C26 H26A 0.9600
C26 H26B 0.9600
C26 H26C 0.9600
C42 H42A 0.9700
C42 H42B 0.9700
C22 H22A 0.9600
C22 H22B 0.9600
C22 H22C 0.9600
C16 H16A 0.9700
C16 H16B 0.9700
C2 H2 0.9300
C52 H52A 0.9600
C52 H52B 0.9600
C52 H52C 0.9600
C48 H48A 0.9600
C48 H48B 0.9600
C48 H48C 0.9600
C25 H25A 0.9600
C25 H25B 0.9600
C25 H25C 0.9600
